data_4021542
loop_
_publ_author_name
'Jeffrey E. Kropf'
'Ivona C. Meigh'
'Magnus W. P. Bebbington'
'Steven M. Weinreb'

_publ_section_title
;
 Studies on a Total Synthesis of the Microbial
 Immunosuppresive Agent FR901483
;
_journal_name_full 'Journal of Organic Chemistry'
_journal_page_first 2046
_journal_page_last 2055
_journal_paper_doi 10.1021/jo052466b
_journal_volume 71
_journal_year 2006
_chemical_formula_moiety 'C18 H23 N O3, C1 O2'
_chemical_formula_sum 'C19 H23 N O5'
_chemical_formula_weight 345.38
_chemical_name_systematic
; 
 ? 
;
_space_group_IT_number 14
_symmetry_cell_setting monoclinic
_symmetry_space_group_name_Hall '-P 2yn'
_symmetry_space_group_name_H-M 'P 1 21/n 1'
_atom_sites_solution_hydrogens geom
_atom_sites_solution_primary direct
_atom_sites_solution_secondary difmap
_audit_creation_method SHELXL-97
_cell_angle_alpha 90.00
_cell_angle_beta 90.663(3)
_cell_angle_gamma 90.00
_cell_formula_units_Z 4
_cell_length_a 6.1368(10)
_cell_length_b 22.711(4)
_cell_length_c 12.799(2)
_cell_measurement_reflns_used 4539
_cell_measurement_temperature 93(2)
_cell_measurement_theta_max 28.29
_cell_measurement_theta_min 2.40
_cell_volume 1783.7(5)
_computing_cell_refinement 'Bruker SMART'
_computing_data_collection 'Bruker SMART'
_computing_data_reduction 'Bruker SAINT'
_computing_molecular_graphics 'Bruker SHELXTL'
_computing_publication_material 'Bruker SHELXTL'
_computing_structure_refinement 'SHELXL-97 (Sheldrick, 1997)'
_computing_structure_solution 'SHELXS-97 (Sheldrick, 1990)'
_diffrn_ambient_temperature 93(2)
_diffrn_measured_fraction_theta_full 0.966
_diffrn_measured_fraction_theta_max 0.966
_diffrn_measurement_device_type 'CCD area detector'
_diffrn_measurement_method 'phi and omega scans'
_diffrn_radiation_monochromator graphite
_diffrn_radiation_source 'fine-focus sealed tube'
_diffrn_radiation_type MoK\a
_diffrn_radiation_wavelength 0.71073
_diffrn_reflns_av_R_equivalents 0.0645
_diffrn_reflns_av_sigmaI/netI 0.0536
_diffrn_reflns_limit_h_max 8
_diffrn_reflns_limit_h_min -8
_diffrn_reflns_limit_k_max 29
_diffrn_reflns_limit_k_min -22
_diffrn_reflns_limit_l_max 17
_diffrn_reflns_limit_l_min -16
_diffrn_reflns_number 11546
_diffrn_reflns_theta_full 28.33
_diffrn_reflns_theta_max 28.33
_diffrn_reflns_theta_min 1.79
_exptl_absorpt_coefficient_mu 0.093
_exptl_absorpt_correction_type none
_exptl_crystal_colour clear
_exptl_crystal_density_diffrn 1.286
_exptl_crystal_density_method 'not measured'
_exptl_crystal_description Needle
_exptl_crystal_F_000 736
_exptl_crystal_size_max 0.50
_exptl_crystal_size_mid 0.20
_exptl_crystal_size_min 0.20
_refine_diff_density_max 0.942
_refine_diff_density_min -0.515
_refine_diff_density_rms 0.084
_refine_ls_extinction_method none
_refine_ls_goodness_of_fit_ref 1.096
_refine_ls_hydrogen_treatment noref
_refine_ls_matrix_type full
_refine_ls_number_parameters 239
_refine_ls_number_reflns 4292
_refine_ls_number_restraints 0
_refine_ls_restrained_S_all 1.096
_refine_ls_R_factor_all 0.0794
_refine_ls_R_factor_gt 0.0671
_refine_ls_shift/su_max 0.018
_refine_ls_shift/su_mean 0.001
_refine_ls_structure_factor_coef Fsqd
_refine_ls_weighting_details 'calc w=1/[\s^2^(Fo^2^)+(0.1282P)^2^+0.4384P] where P=(Fo^2^+2Fc^2^)/3'
_refine_ls_weighting_scheme calc
_refine_ls_wR_factor_gt 0.1969
_refine_ls_wR_factor_ref 0.2070
_reflns_number_gt 3419
_reflns_number_total 4292
_reflns_threshold_expression >2sigma(I)
_cod_data_source_file jo052466bsi20051119_100601.cif
_cod_depositor_comments
;
The following automatic conversions were performed:
'_symmetry_cell_setting' value 'Monoclinic' changed to 'monoclinic'
according to '/home/saulius/struct/CIF-dictionaries/cif_core.dic'
dictionary named 'cif_core.dic' version 2.4.1 from 2010-06-29.

Automatic conversion script
Id: cif_fix_enum 1527 2010-12-29 10:47:43Z saulius 
;
_cod_original_sg_symbol_H-M 'P 21/n'
_cod_database_code 4021542

loop_
_symmetry_equiv_pos_as_xyz
'x, y, z'
'-x+1/2, y+1/2, -z+1/2'
'-x, -y, -z'
'x-1/2, -y-1/2, z-1/2'

loop_
_atom_site_label
_atom_site_type_symbol
_atom_site_fract_x
_atom_site_fract_y
_atom_site_fract_z
_atom_site_U_iso_or_equiv
_atom_site_adp_type
_atom_site_occupancy
_atom_site_symmetry_multiplicity
_atom_site_calc_flag
_atom_site_refinement_flags
C1 C 1.1023(3) 0.39879(9) -0.10311(15) 0.0230(4) Uani 1 1 d .
H1 H 1.2341 0.4120 -0.0713 0.028 Uiso 1 1 calc R
C2 C 1.0547(4) 0.41416(9) -0.20581(16) 0.0276(5) Uani 1 1 d .
H2 H 1.1544 0.4376 -0.2439 0.033 Uiso 1 1 calc R
C3 C 0.8623(4) 0.39542(9) -0.25326(16) 0.0281(5) Uani 1 1 d .
H3 H 0.8306 0.4057 -0.3238 0.034 Uiso 1 1 calc R
C4 C 0.7179(4) 0.36188(9) -0.19724(16) 0.0255(4) Uani 1 1 d .
H4 H 0.5852 0.3493 -0.2291 0.031 Uiso 1 1 calc R
C5 C 0.7649(3) 0.34622(9) -0.09429(15) 0.0220(4) Uani 1 1 d .
H5 H 0.6639 0.3231 -0.0565 0.026 Uiso 1 1 calc R
C6 C 0.9579(3) 0.36407(8) -0.04616(14) 0.0185(4) Uani 1 1 d .
C7 C 1.0251(3) 0.34529(9) 0.06297(14) 0.0186(4) Uani 1 1 d .
H7A H 1.1267 0.3116 0.0574 0.022 Uiso 1 1 calc R
H7B H 1.1058 0.3781 0.0964 0.022 Uiso 1 1 calc R
C8 C 0.7851(3) 0.27103(8) 0.12776(13) 0.0154(4) Uani 1 1 d .
C9 C 0.6175(3) 0.24754(8) 0.20491(14) 0.0160(4) Uani 1 1 d .
H9 H 0.6545 0.2060 0.2238 0.019 Uiso 1 1 calc R
C10 C 0.5964(3) 0.28394(8) 0.30373(13) 0.0155(4) Uani 1 1 d .
H10 H 0.4576 0.2727 0.3387 0.019 Uiso 1 1 calc R
C11 C 0.7853(3) 0.27507(9) 0.38198(14) 0.0176(4) Uani 1 1 d .
H11 H 0.8034 0.2321 0.3964 0.021 Uiso 1 1 calc R
C12 C 1.0009(3) 0.30020(9) 0.34409(14) 0.0182(4) Uani 1 1 d .
H12A H 1.1087 0.2998 0.4022 0.022 Uiso 1 1 calc R
H12B H 1.0576 0.2751 0.2873 0.022 Uiso 1 1 calc R
C13 C 0.9731(3) 0.36305(8) 0.30425(14) 0.0186(4) Uani 1 1 d .
H13A H 1.1122 0.3767 0.2742 0.022 Uiso 1 1 calc R
H13B H 0.9380 0.3892 0.3636 0.022 Uiso 1 1 calc R
C14 C 0.7919(3) 0.36772(8) 0.22092(14) 0.0163(4) Uani 1 1 d .
C15 C 0.5788(3) 0.34794(8) 0.26958(14) 0.0162(4) Uani 1 1 d .
H15A H 0.5461 0.3730 0.3307 0.019 Uiso 1 1 calc R
H15B H 0.4583 0.3523 0.2181 0.019 Uiso 1 1 calc R
C16 C 0.7688(3) 0.43205(9) 0.18487(17) 0.0238(4) Uani 1 1 d .
H16A H 0.7565 0.4572 0.2477 0.029 Uiso 1 1 calc R
H16B H 0.9045 0.4435 0.1490 0.029 Uiso 1 1 calc R
C17 C 0.5810(3) 0.44528(9) 0.11383(17) 0.0252(4) Uani 1 1 d .
H17 H 0.5808 0.4283 0.0460 0.030 Uiso 1 1 calc R
C18 C 0.4144(3) 0.47923(9) 0.13928(19) 0.0289(5) Uani 1 1 d .
H18A H 0.4097 0.4969 0.2065 0.035 Uiso 1 1 calc R
H18B H 0.2995 0.4859 0.0903 0.035 Uiso 1 1 calc R
C19 C 0.4092(15) 0.4630(3) 0.5402(5) 0.175(5) Uani 0.966(9) 1 d P
N1 N 0.8450(2) 0.32821(7) 0.13135(11) 0.0156(3) Uani 1 1 d .
O1 O 0.8523(2) 0.23675(6) 0.06007(10) 0.0211(3) Uani 1 1 d .
O2 O 0.7378(2) 0.30515(7) 0.47809(10) 0.0219(3) Uani 1 1 d .
H2A H 0.6175 0.2934 0.5008 0.033 Uiso 1 1 calc R
O3 O 0.4094(2) 0.24913(6) 0.15412(10) 0.0206(3) Uani 1 1 d .
H3A H 0.4068 0.2246 0.1050 0.031 Uiso 1 1 calc R
O4 O 0.3093(9) 0.4158(3) 0.5270(3) 0.114(2) Uani 0.629(6) 1 d P
O5A O 0.4845(17) 0.5129(3) 0.5443(6) 0.144(4) Uani 0.483(4) 1 d P
O5B O 0.3630(18) 0.5020(3) 0.6061(5) 0.147(4) Uani 0.483(4) 1 d P

loop_
_atom_site_aniso_label
_atom_site_aniso_U_11
_atom_site_aniso_U_22
_atom_site_aniso_U_33
_atom_site_aniso_U_23
_atom_site_aniso_U_13
_atom_site_aniso_U_12
C1 0.0255(10) 0.0205(10) 0.0232(10) -0.0009(7) 0.0091(8) -0.0032(7)
C2 0.0408(12) 0.0193(10) 0.0229(10) 0.0036(7) 0.0136(9) -0.0008(8)
C3 0.0461(13) 0.0220(10) 0.0164(9) 0.0031(7) 0.0053(8) 0.0070(9)
C4 0.0291(11) 0.0259(10) 0.0215(10) 0.0006(7) -0.0026(8) 0.0042(8)
C5 0.0207(9) 0.0233(10) 0.0219(9) 0.0037(7) 0.0026(7) -0.0001(7)
C6 0.0198(9) 0.0192(9) 0.0167(8) 0.0011(7) 0.0060(7) 0.0017(7)
C7 0.0117(8) 0.0269(10) 0.0174(8) 0.0043(7) 0.0034(6) -0.0030(7)
C8 0.0110(8) 0.0209(9) 0.0143(8) 0.0017(6) 0.0005(6) 0.0014(6)
C9 0.0122(8) 0.0198(9) 0.0160(8) 0.0026(6) 0.0010(6) -0.0018(6)
C10 0.0102(8) 0.0217(9) 0.0147(8) 0.0031(6) 0.0026(6) 0.0002(6)
C11 0.0132(8) 0.0258(10) 0.0139(8) 0.0021(7) 0.0009(6) 0.0011(7)
C12 0.0105(8) 0.0269(10) 0.0172(8) 0.0017(7) 0.0000(6) 0.0005(7)
C13 0.0125(8) 0.0252(10) 0.0181(9) -0.0031(7) 0.0016(6) -0.0027(7)
C14 0.0139(8) 0.0172(9) 0.0178(8) 0.0004(6) 0.0018(6) 0.0000(6)
C15 0.0109(8) 0.0206(9) 0.0171(8) 0.0004(7) 0.0014(6) 0.0012(6)
C16 0.0186(9) 0.0185(9) 0.0343(11) 0.0032(8) 0.0008(8) -0.0009(7)
C17 0.0266(10) 0.0214(10) 0.0275(10) 0.0063(8) 0.0032(8) 0.0005(8)
C18 0.0248(10) 0.0248(11) 0.0370(12) 0.0053(8) 0.0004(8) 0.0027(8)
C19 0.302(11) 0.136(5) 0.091(4) -0.077(4) 0.123(6) -0.119(6)
N1 0.0117(7) 0.0207(8) 0.0146(7) 0.0023(6) 0.0035(5) -0.0018(6)
O1 0.0175(7) 0.0262(7) 0.0197(7) -0.0038(5) 0.0038(5) 0.0013(5)
O2 0.0151(7) 0.0370(8) 0.0138(6) 0.0008(5) 0.0034(5) -0.0022(5)
O3 0.0134(7) 0.0292(8) 0.0190(7) -0.0034(5) -0.0007(5) -0.0020(5)
O4 0.138(5) 0.144(5) 0.061(3) -0.053(3) 0.048(3) -0.078(4)
O5A 0.252(10) 0.076(4) 0.107(5) -0.052(4) 0.118(6) -0.095(5)
O5B 0.312(11) 0.056(4) 0.075(4) -0.030(3) 0.116(6) -0.049(5)

loop_
_atom_type_symbol
_atom_type_description
_atom_type_scat_dispersion_real
_atom_type_scat_dispersion_imag
_atom_type_scat_source
C C 0.0033 0.0016 'International Tables Vol C Tables 4.2.6.8 and 6.1.1.4'
H H 0.0000 0.0000 'International Tables Vol C Tables 4.2.6.8 and 6.1.1.4'
N N 0.0061 0.0033 'International Tables Vol C Tables 4.2.6.8 and 6.1.1.4'
O O 0.0106 0.0060 'International Tables Vol C Tables 4.2.6.8 and 6.1.1.4'

loop_
_geom_angle_atom_site_label_1
_geom_angle_atom_site_label_2
_geom_angle_atom_site_label_3
_geom_angle
_geom_angle_site_symmetry_1
_geom_angle_site_symmetry_3
C2 C1 C6 120.6(2) . .
C2 C1 H1 119.7 . .
C6 C1 H1 119.7 . .
C1 C2 C3 120.37(19) . .
C1 C2 H2 119.8 . .
C3 C2 H2 119.8 . .
C4 C3 C2 119.42(19) . .
C4 C3 H3 120.3 . .
C2 C3 H3 120.3 . .
C3 C4 C5 120.5(2) . .
C3 C4 H4 119.8 . .
C5 C4 H4 119.8 . .
C6 C5 C4 120.78(18) . .
C6 C5 H5 119.6 . .
C4 C5 H5 119.6 . .
C5 C6 C1 118.41(18) . .
C5 C6 C7 123.30(16) . .
C1 C6 C7 118.22(17) . .
N1 C7 C6 115.18(15) . .
N1 C7 H7A 108.5 . .
C6 C7 H7A 108.5 . .
N1 C7 H7B 108.5 . .
C6 C7 H7B 108.5 . .
H7A C7 H7B 107.5 . .
O1 C8 N1 122.35(16) . .
O1 C8 C9 117.64(16) . .
N1 C8 C9 119.90(15) . .
O3 C9 C10 106.33(14) . .
O3 C9 C8 107.56(14) . .
C10 C9 C8 114.35(15) . .
O3 C9 H9 109.5 . .
C10 C9 H9 109.5 . .
C8 C9 H9 109.5 . .
C9 C10 C15 106.71(14) . .
C9 C10 C11 113.62(14) . .
C15 C10 C11 111.29(15) . .
C9 C10 H10 108.4 . .
C15 C10 H10 108.4 . .
C11 C10 H10 108.4 . .
O2 C11 C12 106.21(15) . .
O2 C11 C10 109.62(14) . .
C12 C11 C10 113.23(15) . .
O2 C11 H11 109.2 . .
C12 C11 H11 109.2 . .
C10 C11 H11 109.2 . .
C13 C12 C11 111.27(15) . .
C13 C12 H12A 109.4 . .
C11 C12 H12A 109.4 . .
C13 C12 H12B 109.4 . .
C11 C12 H12B 109.4 . .
H12A C12 H12B 108.0 . .
C12 C13 C14 111.96(15) . .
C12 C13 H13A 109.2 . .
C14 C13 H13A 109.2 . .
C12 C13 H13B 109.2 . .
C14 C13 H13B 109.2 . .
H13A C13 H13B 107.9 . .
N1 C14 C15 109.44(14) . .
N1 C14 C13 109.17(14) . .
C15 C14 C13 108.31(14) . .
N1 C14 C16 111.12(15) . .
C15 C14 C16 109.06(15) . .
C13 C14 C16 109.70(15) . .
C10 C15 C14 109.93(14) . .
C10 C15 H15A 109.7 . .
C14 C15 H15A 109.7 . .
C10 C15 H15B 109.7 . .
C14 C15 H15B 109.7 . .
H15A C15 H15B 108.2 . .
C17 C16 C14 116.24(16) . .
C17 C16 H16A 108.2 . .
C14 C16 H16A 108.2 . .
C17 C16 H16B 108.2 . .
C14 C16 H16B 108.2 . .
H16A C16 H16B 107.4 . .
C18 C17 C16 124.1(2) . .
C18 C17 H17 117.9 . .
C16 C17 H17 117.9 . .
C17 C18 H18A 120.0 . .
C17 C18 H18B 120.0 . .
H18A C18 H18B 120.0 . .
O5A C19 O4 170.8(12) . .
O5A C19 O5B 53.7(4) . .
O4 C19 O5B 125.6(7) . .
O5A C19 O5A 59.1(5) . 3_666
O4 C19 O5A 118.0(5) . 3_666
O5B C19 O5A 111.1(6) . 3_666
C8 N1 C7 116.11(15) . .
C8 N1 C14 122.79(14) . .
C7 N1 C14 118.08(14) . .
C11 O2 H2A 109.5 . .
C9 O3 H3A 109.5 . .
C19 O5A O5A 66.5(5) . 3_666
C19 O5A C19 120.9(5) . 3_666
O5A O5A C19 54.4(5) 3_666 3_666

loop_
_geom_bond_atom_site_label_1
_geom_bond_atom_site_label_2
_geom_bond_distance
_geom_bond_site_symmetry_2
C1 C2 1.388(3) .
C1 C6 1.398(2) .
C1 H1 0.9500 .
C2 C3 1.389(3) .
C2 H2 0.9500 .
C3 C4 1.376(3) .
C3 H3 0.9500 .
C4 C5 1.392(3) .
C4 H4 0.9500 .
C5 C6 1.389(3) .
C5 H5 0.9500 .
C6 C7 1.513(3) .
C7 N1 1.470(2) .
C7 H7A 0.9900 .
C7 H7B 0.9900 .
C8 O1 1.239(2) .
C8 N1 1.350(2) .
C8 C9 1.530(2) .
C9 O3 1.427(2) .
C9 C10 1.518(2) .
C9 H9 1.0000 .
C10 C15 1.521(3) .
C10 C11 1.537(2) .
C10 H10 1.0000 .
C11 O2 1.440(2) .
C11 C12 1.525(2) .
C11 H11 1.0000 .
C12 C13 1.525(3) .
C12 H12A 0.9900 .
C12 H12B 0.9900 .
C13 C14 1.536(3) .
C13 H13A 0.9900 .
C13 H13B 0.9900 .
C14 N1 1.495(2) .
C14 C15 1.522(2) .
C14 C16 1.538(3) .
C15 H15A 0.9900 .
C15 H15B 0.9900 .
C16 C17 1.490(3) .
C16 H16A 0.9900 .
C16 H16B 0.9900 .
C17 C18 1.324(3) .
C17 H17 0.9500 .
C18 H18A 0.9500 .
C18 H18B 0.9500 .
C19 O5A 1.225(8) .
C19 O4 1.246(7) .
C19 O5B 1.257(7) .
C19 O5A 1.381(8) 3_666
O2 H2A 0.8400 .
O3 H3A 0.8400 .
O5A O5A 1.292(11) 3_666
O5A C19 1.381(8) 3_666

loop_
_geom_torsion_atom_site_label_1
_geom_torsion_atom_site_label_2
_geom_torsion_atom_site_label_3
_geom_torsion_atom_site_label_4
_geom_torsion
_geom_torsion_site_symmetry_1
_geom_torsion_site_symmetry_4
C6 C1 C2 C3 0.3(3) . .
C1 C2 C3 C4 0.6(3) . .
C2 C3 C4 C5 -0.7(3) . .
C3 C4 C5 C6 0.0(3) . .
C4 C5 C6 C1 0.9(3) . .
C4 C5 C6 C7 -175.93(18) . .
C2 C1 C6 C5 -1.0(3) . .
C2 C1 C6 C7 175.97(18) . .
C5 C6 C7 N1 -24.3(3) . .
C1 C6 C7 N1 158.91(17) . .
O1 C8 C9 O3 -80.52(19) . .
N1 C8 C9 O3 95.75(18) . .
O1 C8 C9 C10 161.64(16) . .
N1 C8 C9 C10 -22.1(2) . .
O3 C9 C10 C15 -71.19(16) . .
C8 C9 C10 C15 47.35(19) . .
O3 C9 C10 C11 165.78(14) . .
C8 C9 C10 C11 -75.68(19) . .
C9 C10 C11 O2 -172.62(14) . .
C15 C10 C11 O2 66.90(18) . .
C9 C10 C11 C12 69.0(2) . .
C15 C10 C11 C12 -51.5(2) . .
O2 C11 C12 C13 -71.57(18) . .
C10 C11 C12 C13 48.8(2) . .
C11 C12 C13 C14 -53.6(2) . .
C12 C13 C14 N1 -58.88(18) . .
C12 C13 C14 C15 60.21(18) . .
C12 C13 C14 C16 179.15(15) . .
C9 C10 C15 C14 -66.42(17) . .
C11 C10 C15 C14 58.05(19) . .
N1 C14 C15 C10 57.06(18) . .
C13 C14 C15 C10 -61.85(18) . .
C16 C14 C15 C10 178.80(15) . .
N1 C14 C16 C17 66.6(2) . .
C15 C14 C16 C17 -54.1(2) . .
C13 C14 C16 C17 -172.57(16) . .
C14 C16 C17 C18 113.8(2) . .
O1 C8 N1 C7 -10.9(2) . .
C9 C8 N1 C7 173.00(15) . .
O1 C8 N1 C14 -170.81(16) . .
C9 C8 N1 C14 13.1(2) . .
C6 C7 N1 C8 88.7(2) . .
C6 C7 N1 C14 -110.44(18) . .
C15 C14 N1 C8 -30.2(2) . .
C13 C14 N1 C8 88.16(19) . .
C16 C14 N1 C8 -150.72(16) . .
C15 C14 N1 C7 170.25(14) . .
C13 C14 N1 C7 -71.37(19) . .
C16 C14 N1 C7 49.7(2) . .
O4 C19 O5A O5A -74(4) . 3_666
O5B C19 O5A O5A -163.5(15) . 3_666
O4 C19 O5A C19 -74(4) . 3_666
O5B C19 O5A C19 -163.5(15) . 3_666
O5A C19 O5A C19 0.000(1) 3_666 3_666
